data_1544546
loop_
_publ_author_name
'Limbach, Daniel'
'Detert, Heiner'
'Schollmeyer, Dieter'

_publ_section_title
;
 2-(4-Chloro-2-nitrophenyl)-5-[4-(propyloxy)phenyl]-1,3,4-oxadiazole
;
_journal_coeditor_code SU4093
_journal_issue 11
_journal_name_full IUCrData
_journal_page_first x161782
_journal_paper_doi 10.1107/S241431461601782X
_journal_volume 1
_journal_year 2016
_chemical_formula_iupac 'C17 H14 Cl N3 O4'
_chemical_formula_moiety 'C17 H14 Cl N3 O4'
_chemical_formula_sum 'C17 H14 Cl N3 O4'
_chemical_formula_weight 359.76
_chemical_name_systematic
;
2-(4-Chloro-2-nitrophenyl)-5-[4-(propyloxy)phenyl]-1,3,4-oxadiazole
;
_space_group_crystal_system triclinic
_space_group_IT_number 2
_space_group_name_Hall '-P 1'
_space_group_name_H-M_alt 'P -1'
_symmetry_space_group_name_Hall '-P 1'
_symmetry_space_group_name_H-M 'P -1'
_atom_sites_solution_hydrogens geom
_atom_sites_solution_primary direct
_atom_sites_solution_secondary difmap
_audit_creation_method SHELXL-2014/7
_cell_angle_alpha 101.911(5)
_cell_angle_beta 91.311(5)
_cell_angle_gamma 107.224(5)
_cell_formula_units_Z 2
_cell_length_a 7.5691(5)
_cell_length_b 7.7907(5)
_cell_length_c 14.9040(10)
_cell_measurement_reflns_used 8906
_cell_measurement_temperature 193(2)
_cell_measurement_theta_max 28.20
_cell_measurement_theta_min 2.81
_cell_volume 818.06(10)
_computing_cell_refinement
;
X-AREA (Stoe & Cie, 1996)
;
_computing_data_collection
;
X-AREA (Stoe & Cie, 1996)
;
_computing_data_reduction
;
X-RED32 (Stoe & Cie, 1996)
;
_computing_molecular_graphics
;
PLATON (Spek, 2009) and Mercury (Macrae <i>et al.</i>,  2008)
;
_computing_publication_material
;
SHELXL2014 (Sheldrick, 2015b) and PLATON (Spek, 2009)
;
_computing_structure_refinement
;
SHELXL2014 (Sheldrick, 2015b)
;
_computing_structure_solution
;
SHELXT2014 (Sheldrick, 2015a)
;
_diffrn_ambient_temperature 193(2)
_diffrn_detector_area_resol_mean 6.67
_diffrn_measured_fraction_theta_full 0.999
_diffrn_measured_fraction_theta_max 0.994
_diffrn_measurement_device '2-circle goniometer'
_diffrn_measurement_device_type 'STOE IPDS 2T'
_diffrn_measurement_method 'rotation method'
_diffrn_radiation_type MoK\a
_diffrn_radiation_wavelength 0.71073
_diffrn_reflns_av_R_equivalents 0.0182
_diffrn_reflns_limit_h_max 10
_diffrn_reflns_limit_h_min -8
_diffrn_reflns_limit_k_max 10
_diffrn_reflns_limit_k_min -10
_diffrn_reflns_limit_l_max 19
_diffrn_reflns_limit_l_min -19
_diffrn_reflns_number 7659
_diffrn_reflns_theta_full 25.242
_diffrn_reflns_theta_max 28.072
_diffrn_reflns_theta_min 2.805
_exptl_absorpt_coefficient_mu 0.262
_exptl_absorpt_correction_type none
_exptl_crystal_colour colourless
_exptl_crystal_density_diffrn 1.461
_exptl_crystal_description plate
_exptl_crystal_F_000 372
_exptl_crystal_size_max 0.440
_exptl_crystal_size_mid 0.280
_exptl_crystal_size_min 0.080
_refine_diff_density_max 0.347
_refine_diff_density_min -0.384
_refine_ls_extinction_method none
_refine_ls_goodness_of_fit_ref 1.038
_refine_ls_hydrogen_treatment constr
_refine_ls_matrix_type full
_refine_ls_number_parameters 227
_refine_ls_number_reflns 3942
_refine_ls_number_restraints 0
_refine_ls_restrained_S_all 1.038
_refine_ls_R_factor_all 0.0464
_refine_ls_R_factor_gt 0.0358
_refine_ls_shift/su_max 0.001
_refine_ls_shift/su_mean 0.000
_refine_ls_structure_factor_coef Fsqd
_refine_ls_weighting_details 'w=1/[\s^2^(Fo^2^)+(0.0509P)^2^+0.2041P] where P=(Fo^2^+2Fc^2^)/3'
_refine_ls_weighting_scheme calc
_refine_ls_wR_factor_gt 0.0910
_refine_ls_wR_factor_ref 0.0978
_reflns_number_gt 3221
_reflns_number_total 3942
_reflns_threshold_expression 'I > 2\s(I)'
_cod_data_source_file su4093sup1.cif
_cod_data_source_block I
_cod_database_code 1544546
_shelx_space_group_comment
;
The symmetry employed for this shelxl refinement is uniquely defined
by the following loop, which should always be used as a source of
symmetry information in preference to the above space-group names.
They are only intended as comments.
;
_shelx_estimated_absorpt_t_min 0.893
_shelx_estimated_absorpt_t_max 0.979

loop_
_space_group_symop_operation_xyz
'x, y, z'
'-x, -y, -z'

loop_
_atom_site_type_symbol
_atom_site_label
_atom_site_fract_x
_atom_site_fract_y
_atom_site_fract_z
_atom_site_U_iso_or_equiv
_atom_site_adp_type
_atom_site_calc_flag
_atom_site_occupancy
Cl Cl1 0.99714(6) 1.19481(5) 0.78094(3) 0.04350(12) Uani d 1
C C1 0.74265(17) 0.98285(17) 0.48656(9) 0.0236(2) Uani d 1
C C2 0.76872(19) 0.86300(17) 0.53984(9) 0.0266(3) Uani d 1
H H2 0.7314 0.7343 0.5137 0.032 Uiso calc 1
C C3 0.84763(19) 0.92731(19) 0.62969(9) 0.0290(3) Uani d 1
H H3 0.8658 0.8438 0.6646 0.035 Uiso calc 1
C C4 0.90006(19) 1.11479(19) 0.66840(9) 0.0284(3) Uani d 1
C C5 0.87652(19) 1.23889(18) 0.61822(9) 0.0293(3) Uani d 1
H H5 0.9124 1.3673 0.6449 0.035 Uiso calc 1
C C6 0.79957(18) 1.17076(17) 0.52846(9) 0.0251(3) Uani d 1
C C7 0.65423(18) 0.91012(17) 0.39304(9) 0.0244(3) Uani d 1
O O8 0.61819(13) 0.72641(12) 0.35657(6) 0.0254(2) Uani d 1
C C9 0.53202(18) 0.70529(17) 0.27188(9) 0.0247(3) Uani d 1
N N10 0.51751(18) 0.85882(16) 0.25766(8) 0.0330(3) Uani d 1
N N11 0.59744(18) 0.99363(16) 0.33768(8) 0.0328(3) Uani d 1
C C12 0.46798(18) 0.52310(17) 0.21119(9) 0.0249(3) Uani d 1
C C13 0.47390(18) 0.36665(18) 0.24229(9) 0.0261(3) Uani d 1
H H13 0.5218 0.3791 0.3036 0.031 Uiso calc 1
C C14 0.41008(19) 0.19464(18) 0.18386(9) 0.0272(3) Uani d 1
H H14 0.4129 0.0887 0.2053 0.033 Uiso calc 1
C C15 0.34137(19) 0.17554(18) 0.09339(9) 0.0264(3) Uani d 1
C C16 0.33658(19) 0.33078(18) 0.06153(9) 0.0281(3) Uani d 1
H H16 0.2917 0.3185 -0.0003 0.034 Uiso calc 1
C C17 0.39800(19) 0.50300(18) 0.12099(9) 0.0284(3) Uani d 1
H H17 0.3923 0.6086 0.1000 0.034 Uiso calc 1
O O18 0.28345(15) 0.00031(13) 0.04241(7) 0.0329(2) Uani d 1
C C19 0.2206(2) -0.03094(19) -0.05283(9) 0.0302(3) Uani d 1
H H19A 0.3227 0.0304 -0.0868 0.036 Uiso calc 1
H H19B 0.1163 0.0193 -0.0590 0.036 Uiso calc 1
C C20 0.1582(2) -0.23635(19) -0.09084(10) 0.0306(3) Uani d 1
H H20A 0.0605 -0.2966 -0.0544 0.037 Uiso calc 1
H H20B 0.2643 -0.2845 -0.0855 0.037 Uiso calc 1
C C21 0.0825(2) -0.2826(2) -0.19156(10) 0.0399(4) Uani d 1
H H21A 0.1759 -0.2153 -0.2267 0.060 Uiso calc 1
H H21B -0.0304 -0.2466 -0.1961 0.060 Uiso calc 1
H H21C 0.0534 -0.4154 -0.2166 0.060 Uiso calc 1
N N22 0.78583(16) 1.30994(15) 0.47701(8) 0.0285(2) Uani d 1
O O23 0.89671(16) 1.34446(14) 0.42036(7) 0.0382(3) Uani d 1
O O24 0.66822(17) 1.38593(16) 0.49721(9) 0.0472(3) Uani d 1

loop_
_atom_site_aniso_label
_atom_site_aniso_U_11
_atom_site_aniso_U_22
_atom_site_aniso_U_33
_atom_site_aniso_U_12
_atom_site_aniso_U_13
_atom_site_aniso_U_23
Cl1 0.0577(3) 0.0393(2) 0.02601(18) 0.00562(17) -0.01008(15) 0.00578(14)
C1 0.0236(6) 0.0223(6) 0.0239(6) 0.0054(5) 0.0023(5) 0.0054(5)
C2 0.0300(6) 0.0216(6) 0.0277(6) 0.0069(5) 0.0025(5) 0.0059(5)
C3 0.0327(7) 0.0289(6) 0.0271(6) 0.0090(5) 0.0029(5) 0.0110(5)
C4 0.0314(7) 0.0295(7) 0.0212(6) 0.0056(5) -0.0001(5) 0.0044(5)
C5 0.0342(7) 0.0227(6) 0.0264(6) 0.0036(5) 0.0006(5) 0.0035(5)
C6 0.0267(6) 0.0220(6) 0.0259(6) 0.0052(5) 0.0026(5) 0.0075(5)
C7 0.0256(6) 0.0196(5) 0.0264(6) 0.0052(5) 0.0022(5) 0.0044(5)
O8 0.0323(5) 0.0207(4) 0.0219(4) 0.0071(3) -0.0015(4) 0.0037(3)
C9 0.0257(6) 0.0259(6) 0.0216(6) 0.0065(5) -0.0009(5) 0.0059(5)
N10 0.0424(7) 0.0242(5) 0.0299(6) 0.0090(5) -0.0093(5) 0.0036(4)
N11 0.0410(7) 0.0243(5) 0.0306(6) 0.0086(5) -0.0076(5) 0.0037(5)
C12 0.0261(6) 0.0241(6) 0.0231(6) 0.0060(5) 0.0007(5) 0.0051(5)
C13 0.0303(6) 0.0272(6) 0.0206(6) 0.0086(5) -0.0024(5) 0.0055(5)
C14 0.0327(7) 0.0251(6) 0.0247(6) 0.0096(5) -0.0004(5) 0.0069(5)
C15 0.0281(6) 0.0264(6) 0.0228(6) 0.0073(5) 0.0009(5) 0.0034(5)
C16 0.0324(7) 0.0309(7) 0.0196(6) 0.0073(5) -0.0020(5) 0.0068(5)
C17 0.0331(7) 0.0266(6) 0.0256(6) 0.0070(5) -0.0003(5) 0.0097(5)
O18 0.0459(6) 0.0260(5) 0.0229(5) 0.0082(4) -0.0053(4) 0.0018(4)
C19 0.0355(7) 0.0306(7) 0.0218(6) 0.0083(5) -0.0010(5) 0.0028(5)
C20 0.0320(7) 0.0288(6) 0.0268(6) 0.0065(5) -0.0024(5) 0.0018(5)
C21 0.0479(9) 0.0358(8) 0.0290(7) 0.0100(7) -0.0071(6) -0.0029(6)
N22 0.0340(6) 0.0206(5) 0.0279(6) 0.0041(4) -0.0025(5) 0.0056(4)
O23 0.0511(6) 0.0310(5) 0.0313(5) 0.0067(5) 0.0074(5) 0.0125(4)
O24 0.0483(7) 0.0397(6) 0.0648(8) 0.0234(5) 0.0108(6) 0.0214(6)

loop_
_atom_type_symbol
_atom_type_description
_atom_type_scat_dispersion_real
_atom_type_scat_dispersion_imag
_atom_type_scat_source
C C 0.0033 0.0016 'International Tables Vol C Tables 4.2.6.8 and 6.1.1.4'
H H 0.0000 0.0000 'International Tables Vol C Tables 4.2.6.8 and 6.1.1.4'
N N 0.0061 0.0033 'International Tables Vol C Tables 4.2.6.8 and 6.1.1.4'
O O 0.0106 0.0060 'International Tables Vol C Tables 4.2.6.8 and 6.1.1.4'
Cl Cl 0.1484 0.1585 'International Tables Vol C Tables 4.2.6.8 and 6.1.1.4'

loop_
_geom_angle_atom_site_label_1
_geom_angle_atom_site_label_2
_geom_angle_atom_site_label_3
_geom_angle
C2 C1 C6 116.88(12)
C2 C1 C7 120.09(11)
C6 C1 C7 123.00(11)
C3 C2 C1 121.50(12)
C3 C2 H2 119.2
C1 C2 H2 119.2
C2 C3 C4 119.40(12)
C2 C3 H3 120.3
C4 C3 H3 120.3
C5 C4 C3 121.12(12)
C5 C4 Cl1 119.52(10)
C3 C4 Cl1 119.36(11)
C6 C5 C4 118.10(12)
C6 C5 H5 120.9
C4 C5 H5 120.9
C5 C6 C1 122.98(12)
C5 C6 N22 115.73(11)
C1 C6 N22 121.25(11)
N11 C7 O8 112.64(11)
N11 C7 C1 129.40(12)
O8 C7 C1 117.93(11)
C9 O8 C7 102.51(10)
N10 C9 O8 112.22(11)
N10 C9 C12 128.58(12)
O8 C9 C12 119.19(11)
C9 N10 N11 106.49(11)
C7 N11 N10 106.13(11)
C17 C12 C13 119.45(12)
C17 C12 C9 119.63(12)
C13 C12 C9 120.92(11)
C14 C13 C12 119.97(12)
C14 C13 H13 120.0
C12 C13 H13 120.0
C13 C14 C15 120.31(12)
C13 C14 H14 119.8
C15 C14 H14 119.8
O18 C15 C14 115.03(12)
O18 C15 C16 124.85(12)
C14 C15 C16 120.13(12)
C17 C16 C15 119.33(12)
C17 C16 H16 120.3
C15 C16 H16 120.3
C16 C17 C12 120.80(12)
C16 C17 H17 119.6
C12 C17 H17 119.6
C15 O18 C19 118.75(11)
O18 C19 C20 107.23(11)
O18 C19 H19A 110.3
C20 C19 H19A 110.3
O18 C19 H19B 110.3
C20 C19 H19B 110.3
H19A C19 H19B 108.5
C19 C20 C21 110.74(12)
C19 C20 H20A 109.5
C21 C20 H20A 109.5
C19 C20 H20B 109.5
C21 C20 H20B 109.5
H20A C20 H20B 108.1
C20 C21 H21A 109.5
C20 C21 H21B 109.5
H21A C21 H21B 109.5
C20 C21 H21C 109.5
H21A C21 H21C 109.5
H21B C21 H21C 109.5
O23 N22 O24 125.20(12)
O23 N22 C6 117.67(11)
O24 N22 C6 117.08(12)

loop_
_geom_bond_atom_site_label_1
_geom_bond_atom_site_label_2
_geom_bond_distance
Cl1 C4 1.7270(14)
C1 C2 1.3961(18)
C1 C6 1.3984(17)
C1 C7 1.4555(17)
C2 C3 1.3822(19)
C2 H2 0.9500
C3 C4 1.3864(19)
C3 H3 0.9500
C4 C5 1.3857(19)
C5 C6 1.3779(18)
C5 H5 0.9500
C6 N22 1.4768(16)
C7 N11 1.2883(17)
C7 O8 1.3635(14)
O8 C9 1.3633(15)
C9 N10 1.2920(17)
C9 C12 1.4527(17)
N10 N11 1.4019(16)
C12 C17 1.3941(18)
C12 C13 1.4026(17)
C13 C14 1.3796(18)
C13 H13 0.9500
C14 C15 1.3964(18)
C14 H14 0.9500
C15 O18 1.3548(16)
C15 C16 1.3970(19)
C16 C17 1.3867(18)
C16 H16 0.9500
C17 H17 0.9500
O18 C19 1.4346(16)
C19 C20 1.5069(18)
C19 H19A 0.9900
C19 H19B 0.9900
C20 C21 1.5253(19)
C20 H20A 0.9900
C20 H20B 0.9900
C21 H21A 0.9800
C21 H21B 0.9800
C21 H21C 0.9800
N22 O23 1.2173(16)
N22 O24 1.2183(17)

loop_
_geom_hbond_atom_site_label_D
_geom_hbond_atom_site_label_H
_geom_hbond_atom_site_label_A
_geom_hbond_site_symmetry_A
_geom_hbond_distance_DH
_geom_hbond_distance_HA
_geom_hbond_distance_DA
_geom_hbond_angle_DHA
C2 H2 O24 1_545 0.95 2.57 3.4821(18) 161
C14 H14 N10 1_545 0.95 2.41 3.3351(19) 163
C20 H20B Cg 2_655 0.99 2.86 3.7524(17) 151
C21 H21B Cg 2_555 0.99 2.84 3.6473(17) 140

loop_
_geom_torsion_atom_site_label_1
_geom_torsion_atom_site_label_2
_geom_torsion_atom_site_label_3
_geom_torsion_atom_site_label_4
_geom_torsion
C6 C1 C2 C3 -0.19(19)
C7 C1 C2 C3 -178.23(13)
C1 C2 C3 C4 0.8(2)
C2 C3 C4 C5 -0.7(2)
C2 C3 C4 Cl1 179.54(11)
C3 C4 C5 C6 -0.1(2)
Cl1 C4 C5 C6 179.66(11)
C4 C5 C6 C1 0.8(2)
C4 C5 C6 N22 -177.27(12)
C2 C1 C6 C5 -0.6(2)
C7 C1 C6 C5 177.33(13)
C2 C1 C6 N22 177.30(12)
C7 C1 C6 N22 -4.7(2)
C2 C1 C7 N11 170.45(14)
C6 C1 C7 N11 -7.5(2)
C2 C1 C7 O8 -7.31(18)
C6 C1 C7 O8 174.78(11)
N11 C7 O8 C9 -0.04(15)
C1 C7 O8 C9 178.09(11)
C7 O8 C9 N10 0.30(15)
C7 O8 C9 C12 -179.01(11)
O8 C9 N10 N11 -0.42(16)
C12 C9 N10 N11 178.80(13)
O8 C7 N11 N10 -0.20(16)
C1 C7 N11 N10 -178.06(13)
C9 N10 N11 C7 0.37(16)
N10 C9 C12 C17 7.7(2)
O8 C9 C12 C17 -173.09(12)
N10 C9 C12 C13 -171.67(14)
O8 C9 C12 C13 7.51(19)
C17 C12 C13 C14 -0.3(2)
C9 C12 C13 C14 179.14(12)
C12 C13 C14 C15 0.7(2)
C13 C14 C15 O18 179.73(12)
C13 C14 C15 C16 -0.1(2)
O18 C15 C16 C17 179.22(13)
C14 C15 C16 C17 -1.0(2)
C15 C16 C17 C12 1.4(2)
C13 C12 C17 C16 -0.8(2)
C9 C12 C17 C16 179.77(13)
C14 C15 O18 C19 -176.50(12)
C16 C15 O18 C19 3.3(2)
C15 O18 C19 C20 -177.75(12)
O18 C19 C20 C21 178.03(12)
C5 C6 N22 O23 104.46(14)
C1 C6 N22 O23 -73.63(16)
C5 C6 N22 O24 -72.95(16)
C1 C6 N22 O24 108.97(15)

_cod_database_fobs_code 1544546
